data_4114735
loop_
_publ_author_name
'Marcin St\;epie\'n'
'Lechos\/law Latos-Gra\.zy\'nski'

_publ_contact_author 'Marcin Stepien'
_publ_contact_author_email ms@wchuwr.chem.uni.wroc.pl
_publ_section_title
;
 Tetraphenyl-p-benziporphyrin: A Carbaporphyrinoid with Two Linked Carbon
 Atoms in the Coordination Core
;
_journal_name_full 'Journal of the American Chemical Society'
_journal_page_first 3838
_journal_page_last 3839
_journal_paper_doi 10.1021/ja017852z
_journal_volume 124
_journal_year 2002
_chemical_formula_sum 'C48 H35 N3'
_chemical_formula_weight 653.79
_chemical_name_systematic
; 
 6,21-Di-p-tolyl-11,16-diphenyl-para-benziporphyrin
;
_space_group_IT_number 2
_symmetry_cell_setting triclinic
_symmetry_space_group_name_Hall '-P 1'
_symmetry_space_group_name_H-M 'P -1'
_atom_sites_solution_hydrogens geom
_atom_sites_solution_primary direct
_atom_sites_solution_secondary difmap
_audit_creation_method SHELXL-97
_cell_angle_alpha 98.784(4)
_cell_angle_beta 90.512(4)
_cell_angle_gamma 94.789(4)
_cell_formula_units_Z 4
_cell_length_a 10.1121(6)
_cell_length_b 17.4856(7)
_cell_length_c 19.8355(11)
_cell_measurement_temperature 100(2)
_cell_volume 3453.2(3)
_computing_cell_refinement 'KM4CCD Software (Kuma Diffraction (1995--2001)'
_computing_data_collection 'KM4CCD Software (Kuma Diffraction (1995--2001)'
_computing_data_reduction 'KM4CCD Software (Kuma Diffraction (1995--2001)'
_computing_structure_refinement 'SHELXL-97 (Sheldrick, 1997)'
_computing_structure_solution 'SHELXS-97 (Sheldrick, 1990)'
_diffrn_ambient_temperature 100(2)
_diffrn_detector_area_resol_mean 512
_diffrn_measured_fraction_theta_full 0.907
_diffrn_measured_fraction_theta_max 0.907
_diffrn_measurement_device_type 'KUMA KM4CCD \k-geometry diffractometer'
_diffrn_measurement_method 2\w
_diffrn_radiation_monochromator graphite
_diffrn_radiation_source 'fine-focus sealed tube'
_diffrn_radiation_type MoK\a
_diffrn_radiation_wavelength 0.71073
_diffrn_reflns_av_R_equivalents 0.0372
_diffrn_reflns_av_sigmaI/netI 0.0530
_diffrn_reflns_limit_h_max 12
_diffrn_reflns_limit_h_min -12
_diffrn_reflns_limit_k_max 23
_diffrn_reflns_limit_k_min -22
_diffrn_reflns_limit_l_max 25
_diffrn_reflns_limit_l_min -25
_diffrn_reflns_number 29550
_diffrn_reflns_theta_full 28.41
_diffrn_reflns_theta_max 28.41
_diffrn_reflns_theta_min 3.34
_exptl_absorpt_coefficient_mu 0.073
_exptl_absorpt_correction_T_max 0.9855
_exptl_absorpt_correction_T_min 0.9643
_exptl_absorpt_correction_type none
_exptl_crystal_colour 'dark violet'
_exptl_crystal_density_diffrn 1.258
_exptl_crystal_description 'irregular block'
_exptl_crystal_F_000 1376
_exptl_crystal_size_max 0.50
_exptl_crystal_size_mid 0.30
_exptl_crystal_size_min 0.20
_refine_diff_density_max 0.389
_refine_diff_density_min -0.291
_refine_diff_density_rms 0.049
_refine_ls_extinction_method none
_refine_ls_goodness_of_fit_ref 1.129
_refine_ls_hydrogen_treatment mixed
_refine_ls_matrix_type full
_refine_ls_number_parameters 919
_refine_ls_number_reflns 15733
_refine_ls_number_restraints 0
_refine_ls_restrained_S_all 1.129
_refine_ls_R_factor_all 0.0786
_refine_ls_R_factor_gt 0.0524
_refine_ls_shift/su_max 0.167
_refine_ls_shift/su_mean 0.032
_refine_ls_structure_factor_coef Fsqd
_refine_ls_weighting_details 'w=1/[\s^2^(Fo^2^)+(0.0780P)^2^+0.0000P] where P=(Fo^2^+2Fc^2^)/3'
_refine_ls_weighting_scheme calc
_refine_ls_wR_factor_gt 0.1382
_refine_ls_wR_factor_ref 0.1520
_reflns_number_gt 11185
_reflns_number_total 15733
_reflns_threshold_expression >2sigma(I)
_cod_data_source_file ja017852z_1.cif
_cod_data_source_block pbenzi
_cod_database_code 4114735

loop_
_symmetry_equiv_pos_as_xyz
'x, y, z'
'-x, -y, -z'

loop_
_atom_site_label
_atom_site_type_symbol
_atom_site_fract_x
_atom_site_fract_y
_atom_site_fract_z
_atom_site_U_iso_or_equiv
_atom_site_adp_type
_atom_site_occupancy
_atom_site_calc_flag
_atom_site_refinement_flags
C01A C 0.62980(17) 0.99750(10) -0.19749(9) 0.0250(4) Uani 1 d .
C02A C 0.75850(18) 1.03361(11) -0.18916(9) 0.0293(4) Uani 1 d .
H02A H 0.8109 1.0385 -0.2280 0.035 Uiso 1 calc R
C03A C 0.81038(18) 1.06250(10) -0.12425(9) 0.0289(4) Uani 1 d .
H03A H 0.8980 1.0871 -0.1189 0.035 Uiso 1 calc R
C04A C 0.73411(17) 1.05541(9) -0.06701(8) 0.0241(4) Uani 1 d .
C05A C 0.79861(17) 1.06322(10) 0.00023(8) 0.0232(3) Uani 1 d .
C06A C 0.77321(16) 1.00396(10) 0.03849(8) 0.0233(4) Uani 1 d .
C07A C 0.82290(17) 1.00018(10) 0.10698(8) 0.0246(4) Uani 1 d .
H07A H 0.8797 1.0385 0.1349 0.029 Uiso 1 calc R
C08A C 0.77224(17) 0.93166(10) 0.12271(8) 0.0247(4) Uani 1 d .
H08A H 0.7857 0.9123 0.1642 0.030 Uiso 1 calc R
C09A C 0.69229(16) 0.89277(9) 0.06350(8) 0.0219(3) Uani 1 d .
C10A C 0.61673(17) 0.81957(10) 0.06066(8) 0.0230(3) Uani 1 d .
C11A C 0.54417(16) 0.77780(10) 0.00541(8) 0.0227(3) Uani 1 d .
C12A C 0.47603(17) 0.70196(10) 0.00647(9) 0.0256(4) Uani 1 d .
H12A H 0.4678 0.6759 0.0451 0.031 Uiso 1 calc R
C13A C 0.42607(17) 0.67446(10) -0.05672(9) 0.0275(4) Uani 1 d .
H13A H 0.3782 0.6253 -0.0700 0.033 Uiso 1 calc R
C14A C 0.45658(16) 0.73130(10) -0.10083(9) 0.0238(4) Uani 1 d .
C15A C 0.42151(16) 0.72043(10) -0.16995(9) 0.0237(4) Uani 1 d .
C16A C 0.44773(16) 0.77468(10) -0.21647(9) 0.0238(4) Uani 1 d .
C17A C 0.40396(17) 0.76111(11) -0.28810(9) 0.0272(4) Uani 1 d .
H17A H 0.3551 0.7159 -0.3115 0.033 Uiso 1 calc R
C18A C 0.44641(17) 0.82522(10) -0.31462(9) 0.0277(4) Uani 1 d .
H18A H 0.4326 0.8342 -0.3601 0.033 Uiso 1 calc R
C19A C 0.51781(16) 0.87820(10) -0.25953(9) 0.0251(4) Uani 1 d .
C20A C 0.58386(16) 0.95052(10) -0.26188(8) 0.0231(3) Uani 1 d .
C21A C 0.54775(17) 1.00108(10) -0.14036(9) 0.0251(4) Uani 1 d .
H21A H 0.4563 0.9835 -0.1461 0.030 Uiso 1 calc R
C22A C 0.59911(17) 1.02981(10) -0.07620(8) 0.0243(4) Uani 1 d .
H22A H 0.5429 1.0323 -0.0379 0.029 Uiso 1 calc R
N23A N 0.69423(13) 0.93612(8) 0.01335(7) 0.0227(3) Uani 1 d .
N24A N 0.52641(14) 0.79386(8) -0.06057(7) 0.0230(3) Uani 1 d .
H24A H 0.5553 0.8374 -0.0747 0.028 Uiso 1 calc R
N25A N 0.51482(14) 0.84441(8) -0.19993(7) 0.0249(3) Uani 1 d .
C26A C 0.89444(17) 1.13101(10) 0.02135(8) 0.0233(4) Uani 1 d .
C27A C 0.8597(2) 1.20513(10) 0.01440(9) 0.0326(4) Uani 1 d .
H27A H 0.7748 1.2112 -0.0040 0.039 Uiso 1 calc R
C28A C 0.9479(2) 1.26974(11) 0.03403(10) 0.0383(5) Uani 1 d .
H28A H 0.9218 1.3198 0.0299 0.046 Uiso 1 calc R
C29A C 1.0739(2) 1.26290(11) 0.05961(9) 0.0339(4) Uani 1 d .
C30A C 1.10971(19) 1.18894(11) 0.06410(9) 0.0298(4) Uani 1 d .
H30A H 1.1968 1.1828 0.0795 0.036 Uiso 1 calc R
C31A C 1.02141(17) 1.12398(10) 0.04661(8) 0.0254(4) Uani 1 d .
H31A H 1.0474 1.0742 0.0518 0.031 Uiso 1 calc R
C32A C 1.1711(2) 1.33277(12) 0.08138(12) 0.0515(6) Uani 1 d .
H32A H 1.1300 1.3800 0.0750 0.077 Uiso 1 calc R
H32B H 1.2506 1.3284 0.0537 0.077 Uiso 1 calc R
H32C H 1.1958 1.3353 0.1296 0.077 Uiso 1 calc R
C33A C 0.61339(18) 0.78409(10) 0.12507(8) 0.0248(4) Uani 1 d .
C34A C 0.71936(19) 0.74593(10) 0.14480(9) 0.0310(4) Uani 1 d .
H34A H 0.7971 0.7442 0.1183 0.037 Uiso 1 calc R
C35A C 0.7126(2) 0.71026(11) 0.20311(10) 0.0385(5) Uani 1 d .
H35A H 0.7852 0.6840 0.2160 0.046 Uiso 1 calc R
C36A C 0.5997(2) 0.71329(11) 0.24224(10) 0.0377(5) Uani 1 d .
H36A H 0.5940 0.6884 0.2816 0.045 Uiso 1 calc R
C37A C 0.4957(2) 0.75259(11) 0.22384(10) 0.0358(4) Uani 1 d .
H37A H 0.4191 0.7554 0.2512 0.043 Uiso 1 calc R
C38A C 0.50171(18) 0.78796(10) 0.16587(9) 0.0299(4) Uani 1 d .
H38A H 0.4295 0.8150 0.1539 0.036 Uiso 1 calc R
C39A C 0.35409(19) 0.64247(10) -0.19893(9) 0.0301(4) Uani 1 d .
C40A C 0.4281(2) 0.58560(11) -0.23348(10) 0.0423(5) Uani 1 d .
H40A H 0.5204 0.5971 -0.2393 0.051 Uiso 1 calc R
C41A C 0.3693(3) 0.51264(13) -0.25943(12) 0.0581(7) Uani 1 d .
H41A H 0.4211 0.4743 -0.2826 0.070 Uiso 1 calc R
C42A C 0.2354(3) 0.49578(14) -0.25153(12) 0.0610(8) Uani 1 d .
H42A H 0.1948 0.4456 -0.2691 0.073 Uiso 1 calc R
C43A C 0.1603(3) 0.55107(15) -0.21838(13) 0.0571(7) Uani 1 d .
H43A H 0.0678 0.5392 -0.2136 0.068 Uiso 1 calc R
C44A C 0.2191(2) 0.62512(13) -0.19139(11) 0.0411(5) Uani 1 d .
H44A H 0.1668 0.6631 -0.1681 0.049 Uiso 1 calc R
C45A C 0.61634(16) 0.98013(10) -0.32625(8) 0.0240(4) Uani 1 d .
C46A C 0.62018(17) 1.05964(11) -0.32868(9) 0.0272(4) Uani 1 d .
H46A H 0.6016 1.0941 -0.2887 0.033 Uiso 1 calc R
C47A C 0.65070(17) 1.08953(11) -0.38845(9) 0.0283(4) Uani 1 d .
H47A H 0.6535 1.1440 -0.3884 0.034 Uiso 1 calc R
C48A C 0.67730(17) 1.04046(11) -0.44844(9) 0.0269(4) Uani 1 d .
C49A C 0.67524(17) 0.96142(11) -0.44550(9) 0.0282(4) Uani 1 d .
H49A H 0.6937 0.9270 -0.4855 0.034 Uiso 1 calc R
C50A C 0.64712(17) 0.93139(10) -0.38616(9) 0.0259(4) Uani 1 d .
H50A H 0.6486 0.8772 -0.3859 0.031 Uiso 1 calc R
C51A C 0.70843(19) 1.07158(12) -0.51410(9) 0.0335(4) Uani 1 d .
H51A H 0.7054 1.1281 -0.5066 0.050 Uiso 0.50 calc PR
H51B H 0.6428 1.0481 -0.5495 0.050 Uiso 0.50 calc PR
H51C H 0.7972 1.0587 -0.5287 0.050 Uiso 0.50 calc PR
H51D H 0.7249 1.0285 -0.5500 0.050 Uiso 0.50 calc PR
H51E H 0.7875 1.1085 -0.5071 0.050 Uiso 0.50 calc PR
H51F H 0.6331 1.0979 -0.5278 0.050 Uiso 0.50 calc PR
C01B C -0.27334(17) 1.47694(10) -0.39394(8) 0.0236(4) Uani 1 d .
C02B C -0.23828(18) 1.52855(10) -0.33341(9) 0.0267(4) Uani 1 d .
H02B H -0.2232 1.5827 -0.3345 0.032 Uiso 1 calc R
C03B C -0.22589(17) 1.50007(10) -0.27237(9) 0.0267(4) Uani 1 d .
H03B H -0.2027 1.5351 -0.2317 0.032 Uiso 1 calc R
C04B C -0.24722(16) 1.41999(10) -0.26986(8) 0.0233(4) Uani 1 d .
C05B C -0.20202(17) 1.38471(10) -0.21233(8) 0.0249(4) Uani 1 d .
C06B C -0.13783(17) 1.31726(10) -0.22737(8) 0.0255(4) Uani 1 d .
C07B C -0.10616(18) 1.26276(10) -0.18169(9) 0.0276(4) Uani 1 d .
H07B H -0.1226 1.2674 -0.1342 0.033 Uiso 1 calc R
C08B C -0.04922(18) 1.20489(10) -0.22014(8) 0.0266(4) Uani 1 d .
H08B H -0.0183 1.1603 -0.2051 0.032 Uiso 1 calc R
C09B C -0.04386(16) 1.22366(10) -0.28964(8) 0.0232(3) Uani 1 d .
C10B C 0.00835(16) 1.17560(10) -0.34603(8) 0.0229(3) Uani 1 d .
C11B C 0.00872(16) 1.18613(10) -0.41420(8) 0.0224(3) Uani 1 d .
C12B C 0.06103(17) 1.13286(10) -0.46750(9) 0.0251(4) Uani 1 d .
H12B H 0.0960 1.0854 -0.4619 0.030 Uiso 1 calc R
C13B C 0.05254(17) 1.16113(10) -0.52698(9) 0.0254(4) Uani 1 d .
H13B H 0.0815 1.1370 -0.5699 0.030 Uiso 1 calc R
C14B C -0.00736(16) 1.23350(10) -0.51485(8) 0.0232(3) Uani 1 d .
C15B C -0.03061(16) 1.27832(10) -0.56525(8) 0.0225(3) Uani 1 d .
C16B C -0.09747(16) 1.34798(10) -0.55663(8) 0.0234(3) Uani 1 d .
C17B C -0.12757(18) 1.39106(10) -0.61208(9) 0.0281(4) Uani 1 d .
H17B H -0.1057 1.3785 -0.6587 0.034 Uiso 1 calc R
C18B C -0.19178(18) 1.45142(10) -0.58414(8) 0.0274(4) Uani 1 d .
H18B H -0.2260 1.4895 -0.6073 0.033 Uiso 1 calc R
C19B C -0.19935(17) 1.44774(10) -0.51114(9) 0.0249(4) Uani 1 d .
C20B C -0.25690(17) 1.49888(10) -0.46182(8) 0.0238(4) Uani 1 d .
C21B C -0.31425(16) 1.39946(10) -0.38865(8) 0.0242(4) Uani 1 d .
H21B H -0.3515 1.3657 -0.4275 0.029 Uiso 1 calc R
C22B C -0.30113(16) 1.37193(10) -0.32834(8) 0.0245(4) Uani 1 d .
H22B H -0.3291 1.3192 -0.3260 0.029 Uiso 1 calc R
N23B N -0.09683(14) 1.29030(8) -0.29364(7) 0.0247(3) Uani 1 d .
N24B N -0.03489(14) 1.24602(8) -0.44545(7) 0.0234(3) Uani 1 d .
H24B H -0.0740 1.2858 -0.4245 0.028 Uiso 1 calc R
N25B N -0.14033(14) 1.38228(8) -0.49683(7) 0.0242(3) Uani 1 d .
C26B C -0.22336(17) 1.42193(10) -0.14199(8) 0.0256(4) Uani 1 d .
C27B C -0.33694(18) 1.46115(10) -0.12638(9) 0.0268(4) Uani 1 d .
H27B H -0.4015 1.4622 -0.1612 0.032 Uiso 1 calc R
C28B C -0.35691(19) 1.49875(11) -0.06040(9) 0.0307(4) Uani 1 d .
H28B H -0.4342 1.5257 -0.0514 0.037 Uiso 1 calc R
C29B C -0.2664(2) 1.49762(10) -0.00784(9) 0.0311(4) Uani 1 d .
C30B C -0.1560(2) 1.45727(10) -0.02248(9) 0.0319(4) Uani 1 d .
H30B H -0.0943 1.4541 0.0132 0.038 Uiso 1 calc R
C31B C -0.13284(19) 1.42098(11) -0.08834(9) 0.0308(4) Uani 1 d .
H31B H -0.0543 1.3951 -0.0970 0.037 Uiso 1 calc R
C32B C -0.2821(2) 1.54280(12) 0.06273(10) 0.0417(5) Uani 1 d .
H32D H -0.3654 1.5678 0.0642 0.063 Uiso 1 calc R
H32E H -0.2075 1.5825 0.0732 0.063 Uiso 1 calc R
H32F H -0.2835 1.5073 0.0965 0.063 Uiso 1 calc R
C33B C 0.06804(16) 1.10395(9) -0.33084(8) 0.0214(3) Uani 1 d .
C34B C -0.01192(17) 1.03502(10) -0.33046(8) 0.0254(4) Uani 1 d .
H34B H -0.1038 1.0329 -0.3417 0.031 Uiso 1 calc R
C35B C 0.04145(18) 0.96987(10) -0.31394(9) 0.0276(4) Uani 1 d .
H35B H -0.0148 0.9239 -0.3124 0.033 Uiso 1 calc R
C36B C 0.17479(19) 0.97073(11) -0.29967(9) 0.0302(4) Uani 1 d .
H36B H 0.2107 0.9256 -0.2885 0.036 Uiso 1 calc R
C37B C 0.25629(19) 1.03785(11) -0.30171(9) 0.0331(4) Uani 1 d .
H37B H 0.3489 1.0386 -0.2928 0.040 Uiso 1 calc R
C38B C 0.20290(18) 1.10428(11) -0.31687(9) 0.0300(4) Uani 1 d .
H38B H 0.2594 1.1503 -0.3177 0.036 Uiso 1 calc R
C39B C 0.02750(17) 1.25442(10) -0.63360(8) 0.0238(4) Uani 1 d .
C40B C 0.16561(17) 1.25673(10) -0.64005(9) 0.0257(4) Uani 1 d .
H40B H 0.2212 1.2724 -0.6007 0.031 Uiso 1 calc R
C41B C 0.22204(19) 1.23669(11) -0.70225(10) 0.0337(4) Uani 1 d .
H41B H 0.3159 1.2387 -0.7054 0.040 Uiso 1 calc R
C42B C 0.1444(2) 1.21379(12) -0.75986(9) 0.0369(5) Uani 1 d .
H42B H 0.1845 1.1996 -0.8026 0.044 Uiso 1 calc R
C43B C 0.0063(2) 1.21134(11) -0.75591(9) 0.0332(4) Uani 1 d .
H43B H -0.0481 1.1958 -0.7958 0.040 Uiso 1 calc R
C44B C -0.05073(19) 1.23193(10) -0.69269(9) 0.0297(4) Uani 1 d .
H44B H -0.1446 1.2306 -0.6898 0.036 Uiso 1 calc R
C45B C -0.30385(17) 1.57185(10) -0.47706(8) 0.0247(4) Uani 1 d .
C46B C -0.42221(18) 1.59714(10) -0.44853(9) 0.0279(4) Uani 1 d .
H46B H -0.4673 1.5691 -0.4169 0.033 Uiso 1 calc R
C47B C -0.47406(19) 1.66288(11) -0.46606(9) 0.0310(4) Uani 1 d .
H47B H -0.5534 1.6797 -0.4457 0.037 Uiso 1 calc R
C48B C -0.4108(2) 1.70448(10) -0.51330(10) 0.0328(4) Uani 1 d .
C49B C -0.29191(19) 1.68106(10) -0.53987(10) 0.0324(4) Uani 1 d .
H49B H -0.2467 1.7097 -0.5710 0.039 Uiso 1 calc R
C50B C -0.23745(18) 1.61634(10) -0.52175(9) 0.0276(4) Uani 1 d .
H50B H -0.1547 1.6021 -0.5397 0.033 Uiso 1 calc R
C51B C -0.4713(2) 1.77259(12) -0.53569(12) 0.0479(6) Uani 1 d .
H51G H -0.5547 1.7808 -0.5119 0.072 Uiso 0.50 calc PR
H51H H -0.4891 1.7620 -0.5850 0.072 Uiso 0.50 calc PR
H51I H -0.4096 1.8192 -0.5247 0.072 Uiso 0.50 calc PR
H51J H -0.4142 1.7939 -0.5692 0.072 Uiso 0.50 calc PR
H51K H -0.4799 1.8127 -0.4961 0.072 Uiso 0.50 calc PR
H51L H -0.5593 1.7555 -0.5564 0.072 Uiso 0.50 calc PR

loop_
_atom_site_aniso_label
_atom_site_aniso_U_11
_atom_site_aniso_U_22
_atom_site_aniso_U_33
_atom_site_aniso_U_23
_atom_site_aniso_U_13
_atom_site_aniso_U_12
C01A 0.0284(9) 0.0263(9) 0.0226(9) 0.0093(7) 0.0026(7) 0.0062(7)
C02A 0.0349(10) 0.0338(10) 0.0198(9) 0.0065(7) 0.0058(7) 0.0011(8)
C03A 0.0294(9) 0.0321(10) 0.0255(9) 0.0080(7) 0.0008(7) -0.0028(7)
C04A 0.0305(9) 0.0203(8) 0.0226(8) 0.0060(7) 0.0012(7) 0.0048(7)
C05A 0.0254(9) 0.0239(9) 0.0210(8) 0.0032(7) 0.0040(7) 0.0062(7)
C06A 0.0247(9) 0.0236(9) 0.0220(8) 0.0031(7) 0.0034(7) 0.0054(7)
C07A 0.0261(9) 0.0269(9) 0.0209(8) 0.0038(7) 0.0006(7) 0.0037(7)
C08A 0.0286(9) 0.0258(9) 0.0206(8) 0.0055(7) 0.0012(7) 0.0041(7)
C09A 0.0242(9) 0.0235(8) 0.0196(8) 0.0049(6) 0.0029(6) 0.0074(7)
C10A 0.0256(9) 0.0232(8) 0.0215(8) 0.0054(7) 0.0028(7) 0.0064(7)
C11A 0.0227(8) 0.0253(9) 0.0224(8) 0.0084(7) 0.0027(6) 0.0059(7)
C12A 0.0294(9) 0.0232(9) 0.0253(9) 0.0087(7) -0.0018(7) 0.0006(7)
C13A 0.0295(9) 0.0245(9) 0.0299(9) 0.0097(7) -0.0017(7) 0.0004(7)
C14A 0.0223(8) 0.0244(9) 0.0254(9) 0.0056(7) -0.0009(7) 0.0034(7)
C15A 0.0226(9) 0.0247(9) 0.0249(9) 0.0067(7) 0.0000(7) 0.0032(7)
C16A 0.0201(8) 0.0281(9) 0.0244(9) 0.0071(7) -0.0009(7) 0.0029(7)
C17A 0.0266(9) 0.0308(9) 0.0245(9) 0.0058(7) -0.0014(7) 0.0012(7)
C18A 0.0273(9) 0.0332(10) 0.0235(9) 0.0073(7) 0.0010(7) 0.0029(7)
C19A 0.0220(9) 0.0325(9) 0.0229(9) 0.0085(7) 0.0026(7) 0.0066(7)
C20A 0.0219(8) 0.0287(9) 0.0205(8) 0.0068(7) 0.0016(6) 0.0073(7)
C21A 0.0268(9) 0.0262(9) 0.0248(9) 0.0087(7) 0.0022(7) 0.0068(7)
C22A 0.0277(9) 0.0250(9) 0.0225(8) 0.0079(7) 0.0047(7) 0.0080(7)
N23A 0.0243(7) 0.0207(7) 0.0237(7) 0.0045(6) 0.0015(6) 0.0039(6)
N24A 0.0266(7) 0.0214(7) 0.0216(7) 0.0062(6) 0.0000(6) 0.0010(6)
N25A 0.0255(8) 0.0280(8) 0.0226(7) 0.0070(6) 0.0013(6) 0.0036(6)
C26A 0.0293(9) 0.0229(8) 0.0179(8) 0.0027(6) 0.0048(7) 0.0042(7)
C27A 0.0413(11) 0.0268(10) 0.0311(10) 0.0069(8) -0.0006(8) 0.0062(8)
C28A 0.0551(13) 0.0221(9) 0.0388(11) 0.0070(8) -0.0006(9) 0.0046(9)
C29A 0.0439(12) 0.0297(10) 0.0262(9) 0.0019(8) 0.0061(8) -0.0049(8)
C30A 0.0314(10) 0.0356(10) 0.0213(9) 0.0011(7) 0.0069(7) 0.0025(8)
C31A 0.0287(9) 0.0265(9) 0.0212(8) 0.0023(7) 0.0068(7) 0.0055(7)
C32A 0.0613(15) 0.0343(12) 0.0550(15) 0.0043(10) -0.0011(12) -0.0130(10)
C33A 0.0335(10) 0.0208(8) 0.0200(8) 0.0040(6) -0.0014(7) -0.0002(7)
C34A 0.0371(10) 0.0292(10) 0.0281(9) 0.0077(8) -0.0014(8) 0.0046(8)
C35A 0.0530(13) 0.0297(10) 0.0350(11) 0.0117(8) -0.0087(9) 0.0065(9)
C36A 0.0601(14) 0.0278(10) 0.0251(10) 0.0098(8) -0.0031(9) -0.0067(9)
C37A 0.0441(12) 0.0336(10) 0.0295(10) 0.0089(8) 0.0066(8) -0.0058(9)
C38A 0.0330(10) 0.0293(10) 0.0280(9) 0.0075(7) 0.0017(8) -0.0002(8)
C39A 0.0389(11) 0.0286(9) 0.0241(9) 0.0106(7) -0.0085(8) 0.0001(8)
C40A 0.0616(14) 0.0290(11) 0.0356(11) 0.0028(9) -0.0097(10) 0.0053(10)
C41A 0.105(2) 0.0299(12) 0.0382(13) 0.0027(9) -0.0219(13) 0.0052(13)
C42A 0.109(2) 0.0335(12) 0.0387(13) 0.0159(10) -0.0352(14) -0.0198(14)
C43A 0.0637(16) 0.0582(16) 0.0496(14) 0.0295(12) -0.0264(12) -0.0292(13)
C44A 0.0439(12) 0.0439(12) 0.0363(11) 0.0158(9) -0.0114(9) -0.0078(9)
C45A 0.0220(8) 0.0309(9) 0.0205(8) 0.0072(7) 0.0004(6) 0.0042(7)
C46A 0.0293(9) 0.0317(10) 0.0218(9) 0.0061(7) 0.0014(7) 0.0063(7)
C47A 0.0280(9) 0.0316(10) 0.0281(9) 0.0115(7) 0.0011(7) 0.0068(7)
C48A 0.0202(8) 0.0390(10) 0.0237(9) 0.0108(7) -0.0003(7) 0.0045(7)
C49A 0.0242(9) 0.0374(10) 0.0226(9) 0.0033(7) 0.0034(7) 0.0031(7)
C50A 0.0245(9) 0.0288(9) 0.0247(9) 0.0047(7) 0.0019(7) 0.0021(7)
C51A 0.0326(10) 0.0455(11) 0.0249(9) 0.0131(8) 0.0021(8) 0.0043(8)
C01B 0.0251(9) 0.0256(9) 0.0218(8) 0.0061(7) 0.0005(7) 0.0075(7)
C02B 0.0335(10) 0.0219(9) 0.0254(9) 0.0046(7) 0.0010(7) 0.0059(7)
C03B 0.0310(9) 0.0268(9) 0.0220(9) 0.0017(7) -0.0005(7) 0.0057(7)
C04B 0.0255(9) 0.0278(9) 0.0181(8) 0.0045(7) 0.0029(6) 0.0083(7)
C05B 0.0281(9) 0.0257(9) 0.0215(8) 0.0045(7) 0.0004(7) 0.0050(7)
C06B 0.0302(9) 0.0276(9) 0.0195(8) 0.0044(7) 0.0019(7) 0.0059(7)
C07B 0.0349(10) 0.0300(9) 0.0194(8) 0.0063(7) 0.0024(7) 0.0065(8)
C08B 0.0331(10) 0.0269(9) 0.0219(9) 0.0074(7) 0.0013(7) 0.0076(7)
C09B 0.0259(9) 0.0241(9) 0.0209(8) 0.0062(7) 0.0013(7) 0.0042(7)
C10B 0.0244(9) 0.0237(8) 0.0217(8) 0.0061(7) 0.0018(7) 0.0039(7)
C11B 0.0220(8) 0.0233(8) 0.0228(8) 0.0067(7) 0.0019(6) 0.0018(7)
C12B 0.0288(9) 0.0223(8) 0.0251(9) 0.0036(7) 0.0027(7) 0.0058(7)
C13B 0.0306(9) 0.0249(9) 0.0211(8) 0.0032(7) 0.0037(7) 0.0054(7)
C14B 0.0241(9) 0.0261(9) 0.0193(8) 0.0032(7) 0.0006(6) 0.0016(7)
C15B 0.0232(8) 0.0251(9) 0.0195(8) 0.0038(7) 0.0002(6) 0.0032(7)
C16B 0.0252(9) 0.0252(9) 0.0200(8) 0.0047(7) 0.0009(7) 0.0019(7)
C17B 0.0367(10) 0.0305(10) 0.0184(8) 0.0073(7) -0.0010(7) 0.0047(8)
C18B 0.0373(10) 0.0276(9) 0.0189(8) 0.0082(7) -0.0032(7) 0.0041(8)
C19B 0.0272(9) 0.0251(9) 0.0233(9) 0.0068(7) -0.0029(7) 0.0021(7)
C20B 0.0257(9) 0.0238(9) 0.0228(8) 0.0065(7) -0.0028(7) 0.0035(7)
C21B 0.0247(9) 0.0268(9) 0.0208(8) 0.0030(7) -0.0028(7) 0.0020(7)
C22B 0.0245(9) 0.0254(9) 0.0243(9) 0.0062(7) 0.0016(7) 0.0025(7)
N23B 0.0305(8) 0.0258(7) 0.0189(7) 0.0042(6) 0.0027(6) 0.0074(6)
N24B 0.0285(8) 0.0239(7) 0.0191(7) 0.0058(6) 0.0037(6) 0.0053(6)
N25B 0.0282(8) 0.0254(7) 0.0205(7) 0.0060(6) 0.0004(6) 0.0057(6)
C26B 0.0316(9) 0.0259(9) 0.0205(8) 0.0059(7) 0.0021(7) 0.0053(7)
C27B 0.0314(10) 0.0268(9) 0.0235(9) 0.0064(7) 0.0034(7) 0.0042(7)
C28B 0.0362(10) 0.0300(10) 0.0275(9) 0.0068(7) 0.0086(8) 0.0070(8)
C29B 0.0452(11) 0.0257(9) 0.0234(9) 0.0065(7) 0.0049(8) 0.0032(8)
C30B 0.0437(11) 0.0291(10) 0.0232(9) 0.0052(7) -0.0047(8) 0.0042(8)
C31B 0.0375(10) 0.0299(10) 0.0261(9) 0.0040(7) -0.0007(8) 0.0102(8)
C32B 0.0582(14) 0.0380(11) 0.0275(10) -0.0006(8) 0.0040(9) 0.0061(10)
C33B 0.0267(9) 0.0233(8) 0.0151(7) 0.0040(6) 0.0026(6) 0.0048(7)
C34B 0.0249(9) 0.0283(9) 0.0240(9) 0.0062(7) 0.0003(7) 0.0039(7)
C35B 0.0343(10) 0.0247(9) 0.0244(9) 0.0054(7) -0.0002(7) 0.0036(7)
C36B 0.0399(11) 0.0293(10) 0.0240(9) 0.0061(7) 0.0034(8) 0.0140(8)
C37B 0.0270(10) 0.0422(11) 0.0318(10) 0.0066(8) -0.0014(8) 0.0119(8)
C38B 0.0297(10) 0.0297(10) 0.0314(10) 0.0068(8) 0.0012(8) 0.0035(8)
C39B 0.0303(9) 0.0254(9) 0.0172(8) 0.0050(7) 0.0003(7) 0.0069(7)
C40B 0.0298(9) 0.0267(9) 0.0223(9) 0.0082(7) -0.0009(7) 0.0044(7)
C41B 0.0336(10) 0.0369(11) 0.0346(10) 0.0137(8) 0.0086(8) 0.0109(8)
C42B 0.0501(12) 0.0415(11) 0.0227(9) 0.0084(8) 0.0097(8) 0.0182(9)
C43B 0.0499(12) 0.0317(10) 0.0187(9) 0.0017(7) -0.0036(8) 0.0113(9)
C44B 0.0331(10) 0.0291(10) 0.0275(9) 0.0037(7) -0.0023(7) 0.0083(8)
C45B 0.0296(9) 0.0243(9) 0.0200(8) 0.0027(7) -0.0066(7) 0.0025(7)
C46B 0.0302(10) 0.0273(9) 0.0259(9) 0.0027(7) -0.0042(7) 0.0046(7)
C47B 0.0309(10) 0.0337(10) 0.0278(9) 0.0006(8) -0.0086(8) 0.0080(8)
C48B 0.0437(11) 0.0222(9) 0.0313(10) 0.0024(7) -0.0187(8) 0.0021(8)
C49B 0.0400(11) 0.0272(10) 0.0301(10) 0.0088(8) -0.0098(8) -0.0033(8)
C50B 0.0320(10) 0.0265(9) 0.0250(9) 0.0062(7) -0.0035(7) 0.0020(7)
C51B 0.0580(14) 0.0280(11) 0.0586(14) 0.0092(10) -0.0257(11) 0.0065(10)

loop_
_atom_type_symbol
_atom_type_description
_atom_type_scat_dispersion_real
_atom_type_scat_dispersion_imag
_atom_type_scat_source
C C 0.0033 0.0016 'International Tables Vol C Tables 4.2.6.8 and 6.1.1.4'
H H 0.0000 0.0000 'International Tables Vol C Tables 4.2.6.8 and 6.1.1.4'
N N 0.0061 0.0033 'International Tables Vol C Tables 4.2.6.8 and 6.1.1.4'

loop_
_geom_angle_atom_site_label_1
_geom_angle_atom_site_label_2
_geom_angle_atom_site_label_3
_geom_angle
C02A C01A C21A 118.56(16)
C02A C01A C20A 121.43(15)
C21A C01A C20A 119.75(16)
C03A C02A C01A 120.32(16)
C02A C03A C04A 120.14(17)
C03A C04A C22A 118.93(16)
C03A C04A C05A 119.86(16)
C22A C04A C05A 120.57(15)
C06A C05A C04A 118.21(15)
C06A C05A C26A 123.56(15)
C04A C05A C26A 118.07(14)
C05A C06A N23A 122.03(15)
C05A C06A C07A 127.77(16)
N23A C06A C07A 110.19(14)
C08A C07A C06A 106.29(15)
C07A C08A C09A 106.73(15)
N23A C09A C10A 124.16(15)
N23A C09A C08A 111.40(14)
C10A C09A C08A 124.39(15)
C11A C10A C09A 127.42(15)
C11A C10A C33A 116.06(15)
C09A C10A C33A 116.52(14)
C10A C11A N24A 130.61(16)
C10A C11A C12A 123.31(15)
N24A C11A C12A 105.97(14)
C13A C12A C11A 108.40(15)
C12A C13A C14A 109.34(15)
N24A C14A C15A 130.10(15)
N24A C14A C13A 105.92(14)
C15A C14A C13A 123.96(16)
C14A C15A C16A 126.79(16)
C14A C15A C39A 116.26(15)
C16A C15A C39A 116.90(15)
N25A C16A C15A 124.38(15)
N25A C16A C17A 111.30(14)
C15A C16A C17A 124.32(15)
C18A C17A C16A 106.75(15)
C17A C18A C19A 106.47(15)
C20A C19A N25A 121.90(15)
C20A C19A C18A 128.54(16)
N25A C19A C18A 109.54(15)
C19A C20A C01A 117.88(15)
C19A C20A C45A 123.35(15)
C01A C20A C45A 118.67(15)
C22A C21A C01A 120.42(17)
C21A C22A C04A 120.27(16)
C09A N23A C06A 105.39(13)
C14A N24A C11A 110.31(13)
C16A N25A C19A 105.94(14)
C31A C26A C27A 118.17(16)
C31A C26A C05A 122.33(15)
C27A C26A C05A 119.48(15)
C28A C27A C26A 120.55(18)
C27A C28A C29A 121.34(18)
C30A C29A C28A 117.92(17)
C30A C29A C32A 120.10(19)
C28A C29A C32A 121.97(18)
C31A C30A C29A 121.46(17)
C30A C31A C26A 120.50(16)
C34A C33A C38A 118.70(16)
C34A C33A C10A 121.29(16)
C38A C33A C10A 120.00(15)
C33A C34A C35A 120.72(18)
C36A C35A C34A 119.75(18)
C37A C36A C35A 119.77(18)
C36A C37A C38A 120.71(19)
C37A C38A C33A 120.31(18)
C44A C39A C40A 118.91(19)
C44A C39A C15A 121.36(18)
C40A C39A C15A 119.72(17)
C41A C40A C39A 121.1(2)
C42A C41A C40A 119.7(2)
C43A C42A C41A 120.3(2)
C42A C43A C44A 120.5(2)
C39A C44A C43A 119.5(2)
C46A C45A C50A 117.37(15)
C46A C45A C20A 119.92(15)
C50A C45A C20A 122.69(15)
C47A C46A C45A 121.42(17)
C46A C47A C48A 120.91(17)
C49A C48A C47A 117.44(16)
C49A C48A C51A 120.83(16)
C47A C48A C51A 121.73(17)
C50A C49A C48A 122.04(17)
C49A C50A C45A 120.78(17)
C21B C01B C02B 118.16(15)
C21B C01B C20B 118.78(15)
C02B C01B C20B 122.81(16)
C03B C02B C01B 119.85(16)
C02B C03B C04B 120.88(16)
C22B C04B C03B 117.61(15)
C22B C04B C05B 119.26(15)
C03B C04B C05B 122.76(15)
C06B C05B C04B 117.38(15)
C06B C05B C26B 122.84(15)
C04B C05B C26B 119.77(15)
C05B C06B N23B 122.02(15)
C05B C06B C07B 128.37(15)
N23B C06B C07B 109.57(14)
C08B C07B C06B 106.46(15)
C07B C08B C09B 106.89(15)
N23B C09B C10B 124.50(15)
N23B C09B C08B 111.42(14)
C10B C09B C08B 124.06(15)
C11B C10B C09B 127.78(15)
C11B C10B C33B 115.58(14)
C09B C10B C33B 116.63(14)
C10B C11B N24B 130.60(15)
C10B C11B C12B 123.30(15)
N24B C11B C12B 106.09(14)
C13B C12B C11B 108.96(15)
C12B C13B C14B 108.97(15)
C15B C14B N24B 130.02(15)
C15B C14B C13B 124.01(15)
N24B C14B C13B 105.97(14)
C14B C15B C16B 126.04(15)
C14B C15B C39B 116.96(14)
C16B C15B C39B 116.87(14)
N25B C16B C15B 124.21(15)
N25B C16B C17B 111.35(15)
C15B C16B C17B 124.43(15)
C18B C17B C16B 106.58(15)
C17B C18B C19B 106.91(15)
C20B C19B N25B 123.27(15)
C20B C19B C18B 127.20(15)
N25B C19B C18B 109.52(14)
C19B C20B C01B 117.80(15)
C19B C20B C45B 121.71(15)
C01B C20B C45B 120.46(15)
C22B C21B C01B 120.81(16)
C21B C22B C04B 121.25(16)
C09B N23B C06B 105.66(13)
C14B N24B C11B 109.97(13)
C16B N25B C19B 105.61(13)
C31B C26B C27B 117.00(16)
C31B C26B C05B 122.72(16)
C27B C26B C05B 120.28(15)
C28B C27B C26B 121.07(17)
C29B C28B C27B 121.36(17)
C30B C29B C28B 117.84(17)
C30B C29B C32B 120.25(17)
C28B C29B C32B 121.81(18)
C29B C30B C31B 121.57(17)
C30B C31B C26B 121.11(17)
C38B C33B C34B 118.24(15)
C38B C33B C10B 121.44(15)
C34B C33B C10B 120.32(15)
C35B C34B C33B 120.57(16)
C36B C35B C34B 120.87(17)
C35B C36B C37B 119.39(17)
C36B C37B C38B 120.13(17)
C33B C38B C37B 120.75(17)
C44B C39B C40B 117.72(16)
C44B C39B C15B 122.47(16)
C40B C39B C15B 119.77(15)
C41B C40B C39B 121.18(17)
C42B C41B C40B 120.68(18)
C41B C42B C43B 120.07(17)
C44B C43B C42B 119.12(17)
C39B C44B C43B 121.21(18)
C46B C45B C50B 118.07(16)
C46B C45B C20B 119.47(16)
C50B C45B C20B 122.41(16)
C47B C46B C45B 120.65(17)
C46B C47B C48B 120.83(18)
C49B C48B C47B 118.58(16)
C49B C48B C51B 120.54(19)
C47B C48B C51B 120.88(19)
C48B C49B C50B 121.19(18)
C49B C50B C45B 120.57(17)

loop_
_geom_bond_atom_site_label_1
_geom_bond_atom_site_label_2
_geom_bond_distance
C01A C02A 1.395(2)
C01A C21A 1.407(2)
C01A C20A 1.458(2)
C02A C03A 1.390(2)
C03A C04A 1.394(2)
C04A C22A 1.402(2)
C04A C05A 1.462(2)
C05A C06A 1.384(2)
C05A C26A 1.473(2)
C06A N23A 1.396(2)
C06A C07A 1.457(2)
C07A C08A 1.345(2)
C08A C09A 1.464(2)
C09A N23A 1.339(2)
C09A C10A 1.428(2)
C10A C11A 1.387(2)
C10A C33A 1.503(2)
C11A N24A 1.393(2)
C11A C12A 1.446(2)
C12A C13A 1.350(2)
C13A C14A 1.438(2)
C14A N24A 1.388(2)
C14A C15A 1.394(2)
C15A C16A 1.432(2)
C15A C39A 1.501(2)
C16A N25A 1.338(2)
C16A C17A 1.463(2)
C17A C18A 1.350(2)
C18A C19A 1.462(2)
C19A C20A 1.387(2)
C19A N25A 1.399(2)
C20A C45A 1.479(2)
C21A C22A 1.375(2)
C26A C31A 1.396(2)
C26A C27A 1.397(2)
C27A C28A 1.384(3)
C28A C29A 1.388(3)
C29A C30A 1.387(3)
C29A C32A 1.509(3)
C30A C31A 1.383(2)
C33A C34A 1.392(2)
C33A C38A 1.396(2)
C34A C35A 1.395(3)
C35A C36A 1.387(3)
C36A C37A 1.379(3)
C37A C38A 1.386(3)
C39A C44A 1.388(3)
C39A C40A 1.394(3)
C40A C41A 1.383(3)
C41A C42A 1.377(4)
C42A C43A 1.372(4)
C43A C44A 1.404(3)
C45A C46A 1.396(2)
C45A C50A 1.406(2)
C46A C47A 1.394(2)
C47A C48A 1.399(2)
C48A C49A 1.391(3)
C48A C51A 1.512(2)
C49A C50A 1.383(2)
C01B C21B 1.403(2)
C01B C02B 1.411(2)
C01B C20B 1.462(2)
C02B C03B 1.386(2)
C03B C04B 1.407(2)
C04B C22B 1.401(2)
C04B C05B 1.464(2)
C05B C06B 1.387(2)
C05B C26B 1.473(2)
C06B N23B 1.405(2)
C06B C07B 1.463(2)
C07B C08B 1.344(2)
C08B C09B 1.466(2)
C09B N23B 1.335(2)
C09B C10B 1.426(2)
C10B C11B 1.392(2)
C10B C33B 1.504(2)
C11B N24B 1.395(2)
C11B C12B 1.434(2)
C12B C13B 1.352(2)
C13B C14B 1.437(2)
C14B C15B 1.391(2)
C14B N24B 1.395(2)
C15B C16B 1.430(2)
C15B C39B 1.497(2)
C16B N25B 1.338(2)
C16B C17B 1.468(2)
C17B C18B 1.336(2)
C18B C19B 1.462(2)
C19B C20B 1.388(2)
C19B N25B 1.399(2)
C20B C45B 1.470(2)
C21B C22B 1.365(2)
C26B C31B 1.400(2)
C26B C27B 1.399(2)
C27B C28B 1.396(2)
C28B C29B 1.385(3)
C29B C30B 1.379(3)
C29B C32B 1.515(3)
C30B C31B 1.393(2)
C33B C38B 1.389(2)
C33B C34B 1.395(2)
C34B C35B 1.382(2)
C35B C36B 1.374(3)
C36B C37B 1.383(3)
C37B C38B 1.393(3)
C39B C44B 1.395(2)
C39B C40B 1.401(2)
C40B C41B 1.373(2)
C41B C42B 1.369(3)
C42B C43B 1.397(3)
C43B C44B 1.394(2)
C45B C46B 1.404(2)
C45B C50B 1.406(2)
C46B C47B 1.392(2)
C47B C48B 1.399(3)
C48B C49B 1.385(3)
C48B C51B 1.506(3)
C49B C50B 1.392(2)
